data_4342282
loop_
_publ_author_name
'Xiong, Jiao'
'Zhang, Jinjin'
'Sun, Yangyang'
'Dai, Zhongran'
'Pan, Xiaobo'
'Wu, Jincai'

_publ_section_title
;
 Iso-Selective Ring-Opening Polymerization of rac-Lactide Catalyzed by
 Crown Ether Complexes of Sodium and Potassium Naphthalenolates.
;
_journal_issue 4
_journal_name_full 'Inorganic chemistry'
_journal_page_first 1737
_journal_page_last 1743
_journal_paper_doi 10.1021/ic502685f
_journal_volume 54
_journal_year 2015
_chemical_formula_sum 'C37 H37 Na O7'
_chemical_formula_weight 616.65
_chemical_name_systematic
;
 ?
;
_space_group_crystal_system monoclinic
_space_group_IT_number 14
_space_group_name_Hall '-P 2yn'
_space_group_name_H-M_alt 'P 1 21/n 1'
_symmetry_space_group_name_Hall '-P 2yn'
_symmetry_space_group_name_H-M 'P 1 21/n 1'
_atom_sites_solution_hydrogens geom
_audit_creation_method SHELXL-2013
_cell_angle_alpha 90
_cell_angle_beta 95.955(7)
_cell_angle_gamma 90
_cell_formula_units_Z 4
_cell_length_a 9.8771(8)
_cell_length_b 25.0791(16)
_cell_length_c 12.6244(9)
_cell_measurement_temperature 293(2)
_cell_volume 3110.3(4)
_computing_structure_refinement 'SHELXL-2013 (Sheldrick, 2013)'
_diffrn_ambient_temperature 293(2)
_diffrn_measured_fraction_theta_full 0.844
_diffrn_measured_fraction_theta_max 0.869
_diffrn_radiation_type MoK\a
_diffrn_radiation_wavelength 0.71073
_diffrn_reflns_av_R_equivalents 0.0532
_diffrn_reflns_av_unetI/netI 0.1127
_diffrn_reflns_Laue_measured_fraction_full 0.844
_diffrn_reflns_Laue_measured_fraction_max 0.869
_diffrn_reflns_limit_h_max 10
_diffrn_reflns_limit_h_min -11
_diffrn_reflns_limit_k_max 29
_diffrn_reflns_limit_k_min -29
_diffrn_reflns_limit_l_max 10
_diffrn_reflns_limit_l_min -15
_diffrn_reflns_number 7981
_diffrn_reflns_point_group_measured_fraction_full 0.844
_diffrn_reflns_point_group_measured_fraction_max 0.869
_diffrn_reflns_theta_full 25.242
_diffrn_reflns_theta_max 25.000
_diffrn_reflns_theta_min 3.629
_exptl_absorpt_coefficient_mu 0.102
_exptl_crystal_colour colorless
_exptl_crystal_density_diffrn 1.317
_exptl_crystal_description block
_exptl_crystal_F_000 1304
_refine_diff_density_max 0.423
_refine_diff_density_min -0.284
_refine_diff_density_rms 0.060
_refine_ls_extinction_method none
_refine_ls_goodness_of_fit_ref 0.978
_refine_ls_hydrogen_treatment constr
_refine_ls_matrix_type full
_refine_ls_number_parameters 426
_refine_ls_number_reflns 4748
_refine_ls_number_restraints 0
_refine_ls_restrained_S_all 0.978
_refine_ls_R_factor_all 0.1393
_refine_ls_R_factor_gt 0.0820
_refine_ls_shift/su_max 0.000
_refine_ls_shift/su_mean 0.000
_refine_ls_structure_factor_coef Fsqd
_refine_ls_weighting_details 'w=1/[\s^2^(Fo^2^)+(0.0996P)^2^+1.6437P] where P=(Fo^2^+2Fc^2^)/3'
_refine_ls_weighting_scheme calc
_refine_ls_wR_factor_gt 0.1963
_refine_ls_wR_factor_ref 0.2399
_reflns_Friedel_coverage 0.000
_reflns_number_gt 2585
_reflns_number_total 4748
_reflns_threshold_expression 'I > 2\s(I)'
_cod_data_source_file ic502685f_si_003.cif
_cod_data_source_block xiongj1208
_cod_depositor_comments 'Adding full bibliography for 4342282--4342283.cif.'
_cod_database_code 4342282
_shelx_space_group_comment
;
The symmetry employed for this shelxl refinement is uniquely defined
by the following loop, which should always be used as a source of
symmetry information in preference to the above space-group names.
They are only intended as comments.
;
_shelxl_version_number 2013-4

loop_
_space_group_symop_operation_xyz
'x, y, z'
'-x+1/2, y+1/2, -z+1/2'
'-x, -y, -z'
'x-1/2, -y-1/2, z-1/2'

loop_
_atom_site_label
_atom_site_type_symbol
_atom_site_fract_x
_atom_site_fract_y
_atom_site_fract_z
_atom_site_U_iso_or_equiv
_atom_site_adp_type
_atom_site_occupancy
_atom_site_site_symmetry_order
_atom_site_calc_flag
_atom_site_refinement_flags_posn
_atom_site_refinement_flags_adp
_atom_site_refinement_flags_occupancy
_atom_site_disorder_assembly
_atom_site_disorder_group
Na1 Na 0.09446(18) 0.14189(7) 0.63144(13) 0.0393(5) Uani 1 1 d . . . . .
O1 O -0.0735(3) 0.14029(12) 0.5023(2) 0.0372(8) Uani 1 1 d . . . . .
O3 O 0.2953(15) 0.1183(9) 0.538(3) 0.065(8) Uani 0.34(3) 1 d . . P A 1
O3' O 0.3390(13) 0.1317(3) 0.5985(10) 0.050(4) Uani 0.66(3) 1 d . . P A 2
O5 O 0.0383(5) 0.11860(17) 0.8196(3) 0.0718(12) Uani 1 1 d . . . . .
O4 O 0.196(2) 0.0525(12) 0.6958(14) 0.069(4) Uani 0.59(10) 1 d . . P A 1
O4' O 0.237(7) 0.070(2) 0.713(4) 0.084(14) Uani 0.41(10) 1 d . . P A 2
O6 O 0.0809(4) 0.21873(14) 0.7446(3) 0.0609(11) Uani 1 1 d . . . . .
O7 O 0.1984(4) 0.22125(14) 0.5545(3) 0.0535(10) Uani 1 1 d . . . . .
C1 C -0.1455(4) 0.12758(16) 0.4144(3) 0.0291(10) Uani 1 1 d . . . . .
C2 C -0.2905(4) 0.11856(18) 0.4144(3) 0.0339(11) Uani 1 1 d . . . . .
H2A H -0.3293 0.1226 0.4780 0.041 Uiso 1 1 calc R U . . .
C3 C -0.3716(4) 0.10458(17) 0.3258(4) 0.0335(11) Uani 1 1 d . . . . .
H3A H -0.4640 0.0991 0.3301 0.040 Uiso 1 1 calc R U . . .
C4 C -0.3186(4) 0.09816(17) 0.2267(3) 0.0312(10) Uani 1 1 d . . . . .
C5 C -0.4022(5) 0.08363(18) 0.1343(4) 0.0362(11) Uani 1 1 d . . . . .
H5A H -0.4949 0.0786 0.1383 0.043 Uiso 1 1 calc R U . . .
C6 C -0.3515(5) 0.0767(2) 0.0393(4) 0.0448(13) Uani 1 1 d . . . . .
H6A H -0.4086 0.0672 -0.0210 0.054 Uiso 1 1 calc R U . . .
C7 C -0.2118(5) 0.08405(19) 0.0333(4) 0.0407(12) Uani 1 1 d . . . . .
H7A H -0.1765 0.0791 -0.0314 0.049 Uiso 1 1 calc R U . . .
C8 C -0.1262(4) 0.09850(17) 0.1215(3) 0.0322(11) Uani 1 1 d . . . . .
H8A H -0.0341 0.1031 0.1148 0.039 Uiso 1 1 calc R U . . .
C9 C -0.1743(4) 0.10660(16) 0.2230(3) 0.0285(10) Uani 1 1 d . . . . .
C10 C -0.0908(4) 0.12156(16) 0.3161(3) 0.0262(10) Uani 1 1 d . . . . .
C11 C 0.0652(4) 0.12539(17) 0.3210(3) 0.0278(10) Uani 1 1 d . . . . .
H11A H 0.0952 0.1375 0.3934 0.033 Uiso 1 1 calc R U . . .
C12 C 0.1273(4) 0.07013(17) 0.3125(4) 0.0328(11) Uani 1 1 d . . . . .
C13 C 0.1050(5) 0.03085(19) 0.3855(4) 0.0395(12) Uani 1 1 d . . . . .
H13A H 0.0523 0.0388 0.4403 0.047 Uiso 1 1 calc R U . . .
C14 C 0.1584(5) -0.0200(2) 0.3798(5) 0.0547(15) Uani 1 1 d . . . . .
H14A H 0.1433 -0.0456 0.4305 0.066 Uiso 1 1 calc R U . . .
C15 C 0.2340(6) -0.0317(2) 0.2979(5) 0.0636(17) Uani 1 1 d . . . . .
H15A H 0.2682 -0.0660 0.2919 0.076 Uiso 1 1 calc R U . . .
C16 C 0.2606(5) 0.0068(2) 0.2233(5) 0.0513(14) Uani 1 1 d . . . . .
H16A H 0.3138 -0.0010 0.1687 0.062 Uiso 1 1 calc R U . . .
C17 C 0.2051(4) 0.05703(19) 0.2330(4) 0.0383(12) Uani 1 1 d . . . . .
O2 O 0.2353(3) 0.09357(12) 0.1555(3) 0.0424(8) Uani 1 1 d . . . . .
C18 C 0.2102(4) 0.14672(18) 0.1740(3) 0.0334(11) Uani 1 1 d . . . . .
C19 C 0.2777(5) 0.1822(2) 0.1096(4) 0.0426(12) Uani 1 1 d . . . . .
H19A H 0.3312 0.1688 0.0593 0.051 Uiso 1 1 calc R U . . .
C20 C 0.2647(5) 0.2356(2) 0.1210(4) 0.0423(12) Uani 1 1 d . . . . .
H20A H 0.3100 0.2586 0.0790 0.051 Uiso 1 1 calc R U . . .
C21 C 0.1837(5) 0.25635(19) 0.1956(4) 0.0372(11) Uani 1 1 d . . . . .
C22 C 0.1741(5) 0.31189(19) 0.2110(4) 0.0427(12) Uani 1 1 d . . . . .
H22A H 0.2203 0.3349 0.1696 0.051 Uiso 1 1 calc R U . . .
C23 C 0.0986(6) 0.3322(2) 0.2848(5) 0.0554(15) Uani 1 1 d . . . . .
H23A H 0.0936 0.3688 0.2943 0.066 Uiso 1 1 calc R U . . .
C24 C 0.0284(6) 0.2980(2) 0.3467(4) 0.0521(14) Uani 1 1 d . . . . .
H24A H -0.0252 0.3123 0.3959 0.063 Uiso 1 1 calc R U . . .
C25 C 0.0366(5) 0.24346(18) 0.3365(4) 0.0376(11) Uani 1 1 d . . . . .
H25A H -0.0095 0.2216 0.3802 0.045 Uiso 1 1 calc R U . . .
C26 C 0.1138(4) 0.22047(17) 0.2608(3) 0.0311(10) Uani 1 1 d . . . . .
C27 C 0.1286(4) 0.16440(17) 0.2481(3) 0.0289(10) Uani 1 1 d . . . . .
C28 C 0.3367(6) 0.2184(3) 0.5478(5) 0.0662(17) Uani 1 1 d . . . . .
H28A H 0.3856 0.2259 0.6168 0.079 Uiso 1 1 calc R U . . .
H28B H 0.3629 0.2448 0.4975 0.079 Uiso 1 1 calc R U . . .
C29 C 0.3720(6) 0.1642(2) 0.5121(5) 0.0616(16) Uani 1 1 d . . . . .
H29A H 0.3696 0.1655 0.4351 0.074 Uiso 1 1 calc R U . A 1
H29B H 0.4659 0.1577 0.5396 0.074 Uiso 1 1 calc R U . A 1
C30 C 0.3768(7) 0.0776(3) 0.5849(6) 0.077(2) Uani 1 1 d . . . . .
H30A H 0.4643 0.0932 0.6094 0.092 Uiso 1 1 calc R U . A 1
H30B H 0.3925 0.0523 0.5294 0.092 Uiso 1 1 calc R U . A 1
C31 C 0.3317(9) 0.0469(3) 0.6744(9) 0.114(3) Uani 1 1 d . . . . .
H31A H 0.3477 0.0095 0.6613 0.137 Uiso 1 1 calc R U . A 1
H31B H 0.3895 0.0567 0.7383 0.137 Uiso 1 1 calc R U . A 1
C32 C 0.1654(10) 0.0400(3) 0.7961(6) 0.106(3) Uani 1 1 d . . . . .
H32A H 0.2424 0.0208 0.8318 0.128 Uiso 1 1 calc R U . A 1
H32B H 0.0891 0.0155 0.7889 0.128 Uiso 1 1 calc R U . A 1
C33 C 0.1314(7) 0.0836(3) 0.8669(5) 0.078(2) Uani 1 1 d . . . . .
H33A H 0.0960 0.0684 0.9291 0.094 Uiso 1 1 calc R U . . .
H33B H 0.2140 0.1029 0.8910 0.094 Uiso 1 1 calc R U . . .
C34 C 0.0124(6) 0.1647(3) 0.8765(4) 0.0644(17) Uani 1 1 d . . . . .
H34A H 0.0267 0.1569 0.9521 0.077 Uiso 1 1 calc R U . . .
H34B H -0.0824 0.1746 0.8598 0.077 Uiso 1 1 calc R U . . .
C35 C 0.0970(7) 0.2095(2) 0.8538(4) 0.0673(18) Uani 1 1 d . . . . .
H35A H 0.0703 0.2409 0.8914 0.081 Uiso 1 1 calc R U . . .
H35B H 0.1916 0.2018 0.8772 0.081 Uiso 1 1 calc R U . . .
C36 C 0.1611(7) 0.2639(2) 0.7185(5) 0.0701(18) Uani 1 1 d . . . . .
H36A H 0.2552 0.2592 0.7476 0.084 Uiso 1 1 calc R U . . .
H36B H 0.1267 0.2962 0.7486 0.084 Uiso 1 1 calc R U . . .
C37 C 0.1522(7) 0.2682(2) 0.6025(5) 0.0688(18) Uani 1 1 d . . . . .
H37A H 0.0584 0.2749 0.5749 0.083 Uiso 1 1 calc R U . . .
H37B H 0.2063 0.2983 0.5833 0.083 Uiso 1 1 calc R U . . .

loop_
_atom_site_aniso_label
_atom_site_aniso_U_11
_atom_site_aniso_U_22
_atom_site_aniso_U_33
_atom_site_aniso_U_23
_atom_site_aniso_U_13
_atom_site_aniso_U_12
Na1 0.0478(11) 0.0376(11) 0.0323(9) -0.0043(8) 0.0031(8) -0.0017(9)
O1 0.0415(18) 0.048(2) 0.0232(16) -0.0014(15) 0.0081(14) -0.0032(16)
O3 0.026(7) 0.089(11) 0.080(19) -0.001(11) -0.002(8) -0.003(7)
O3' 0.064(5) 0.037(4) 0.049(6) 0.002(4) 0.001(5) 0.010(4)
O5 0.102(3) 0.061(3) 0.050(2) 0.015(2) -0.003(2) 0.009(3)
O4 0.073(7) 0.034(7) 0.098(7) 0.031(6) -0.009(8) -0.017(8)
O4' 0.09(2) 0.041(18) 0.137(18) 0.036(16) 0.058(15) 0.027(16)
O6 0.101(3) 0.040(2) 0.043(2) -0.0009(18) 0.014(2) -0.002(2)
O7 0.054(2) 0.045(2) 0.062(2) 0.0017(19) 0.0107(19) -0.0032(19)
C1 0.032(2) 0.022(2) 0.034(2) 0.004(2) 0.005(2) 0.000(2)
C2 0.034(2) 0.040(3) 0.030(2) 0.006(2) 0.015(2) 0.006(2)
C3 0.025(2) 0.033(2) 0.042(3) 0.001(2) 0.007(2) -0.003(2)
C4 0.033(2) 0.032(2) 0.029(2) 0.003(2) 0.005(2) 0.008(2)
C5 0.033(2) 0.032(3) 0.042(3) 0.004(2) -0.003(2) 0.001(2)
C6 0.046(3) 0.048(3) 0.037(3) -0.004(2) -0.012(2) -0.007(3)
C7 0.052(3) 0.042(3) 0.029(2) -0.001(2) 0.009(2) -0.006(3)
C8 0.034(2) 0.035(3) 0.028(2) -0.002(2) 0.003(2) -0.005(2)
C9 0.032(2) 0.022(2) 0.031(2) 0.0047(19) 0.003(2) 0.001(2)
C10 0.026(2) 0.022(2) 0.031(2) 0.0037(19) 0.0094(19) 0.000(2)
C11 0.025(2) 0.030(2) 0.028(2) 0.002(2) 0.0010(18) -0.002(2)
C12 0.025(2) 0.031(2) 0.042(3) 0.005(2) 0.002(2) -0.003(2)
C13 0.034(2) 0.037(3) 0.048(3) 0.010(2) 0.009(2) 0.004(2)
C14 0.050(3) 0.039(3) 0.076(4) 0.024(3) 0.009(3) 0.007(3)
C15 0.058(4) 0.025(3) 0.109(5) 0.008(3) 0.017(4) 0.017(3)
C16 0.045(3) 0.040(3) 0.073(4) -0.005(3) 0.027(3) 0.004(3)
C17 0.033(2) 0.035(3) 0.047(3) 0.004(2) 0.006(2) 0.000(2)
O2 0.050(2) 0.0357(18) 0.0451(19) 0.0027(17) 0.0200(16) 0.0031(17)
C18 0.036(2) 0.029(2) 0.034(2) 0.003(2) 0.002(2) -0.002(2)
C19 0.043(3) 0.051(3) 0.036(3) 0.003(3) 0.020(2) -0.009(3)
C20 0.041(3) 0.042(3) 0.044(3) 0.007(2) 0.010(2) -0.008(3)
C21 0.035(3) 0.036(3) 0.040(3) 0.000(2) -0.003(2) -0.005(2)
C22 0.047(3) 0.029(2) 0.051(3) 0.008(3) 0.001(3) -0.009(3)
C23 0.066(4) 0.033(3) 0.067(4) 0.003(3) 0.004(3) -0.007(3)
C24 0.069(4) 0.038(3) 0.049(3) -0.014(3) 0.006(3) 0.007(3)
C25 0.043(3) 0.034(3) 0.036(2) 0.002(2) 0.007(2) -0.003(2)
C26 0.036(2) 0.029(2) 0.028(2) 0.004(2) 0.000(2) -0.001(2)
C27 0.026(2) 0.031(2) 0.030(2) 0.001(2) 0.0066(18) 0.002(2)
C28 0.055(3) 0.081(4) 0.065(4) 0.016(4) 0.017(3) -0.009(4)
C29 0.043(3) 0.081(4) 0.064(4) 0.008(4) 0.020(3) 0.009(3)
C30 0.066(4) 0.050(4) 0.115(6) -0.018(4) 0.005(4) 0.011(4)
C31 0.100(6) 0.043(4) 0.203(10) 0.024(6) 0.024(7) 0.018(5)
C32 0.192(9) 0.052(4) 0.075(5) 0.024(4) 0.015(6) 0.011(5)
C33 0.089(5) 0.080(5) 0.066(4) 0.026(4) 0.005(4) -0.003(4)
C34 0.071(4) 0.085(5) 0.040(3) -0.003(3) 0.020(3) -0.014(4)
C35 0.099(5) 0.063(4) 0.044(3) -0.012(3) 0.024(3) -0.002(4)
C36 0.105(5) 0.036(3) 0.068(4) -0.010(3) 0.002(4) -0.013(3)
C37 0.095(5) 0.039(3) 0.076(4) -0.004(3) 0.026(4) -0.008(3)

loop_
_atom_type_symbol
_atom_type_description
_atom_type_scat_dispersion_real
_atom_type_scat_dispersion_imag
_atom_type_scat_source
C C 0.0033 0.0016 'International Tables Vol C Tables 4.2.6.8 and 6.1.1.4'
H H 0.0000 0.0000 'International Tables Vol C Tables 4.2.6.8 and 6.1.1.4'
Na Na 0.0362 0.0249 'International Tables Vol C Tables 4.2.6.8 and 6.1.1.4'
O O 0.0106 0.0060 'International Tables Vol C Tables 4.2.6.8 and 6.1.1.4'

loop_
_geom_angle_atom_site_label_1
_geom_angle_atom_site_label_2
_geom_angle_atom_site_label_3
_geom_angle
O1 Na1 O6 111.68(14)
O1 Na1 O4' 131(2)
O6 Na1 O4' 113.8(19)
O1 Na1 O7 92.03(13)
O6 Na1 O7 69.01(13)
O4' Na1 O7 120.6(18)
O1 Na1 O3 102.7(8)
O6 Na1 O3 124.7(7)
O7 Na1 O3 67.7(4)
O1 Na1 O3' 122.7(4)
O6 Na1 O3' 107.0(3)
O4' Na1 O3' 58.0(13)
O7 Na1 O3' 64.64(17)
O1 Na1 O4 117.5(6)
O6 Na1 O4 123.9(5)
O7 Na1 O4 131.5(6)
O3 Na1 O4 68.6(6)
O1 Na1 O5 117.59(14)
O6 Na1 O5 66.56(13)
O4' Na1 O5 67.3(6)
O7 Na1 O5 133.12(14)
O3 Na1 O5 130.4(6)
O3' Na1 O5 115.8(3)
O4 Na1 O5 67.8(4)
C1 O1 Na1 160.7(3)
C30 O3 C29 112.9(12)
C30 O3 Na1 115.0(13)
C29 O3 Na1 112.5(13)
C30 O3' C29 111.7(7)
C30 O3' Na1 112.7(7)
C29 O3' Na1 111.7(6)
C33 O5 C34 117.3(5)
C33 O5 Na1 110.5(4)
C34 O5 Na1 110.9(3)
C32 O4 C31 117.7(13)
C32 O4 Na1 112.1(11)
C31 O4 Na1 112.3(16)
C31 O4' C32 117(2)
C31 O4' Na1 127.6(16)
C32 O4' Na1 111.5(19)
C35 O6 C36 110.3(4)
C35 O6 Na1 116.6(3)
C36 O6 Na1 115.4(3)
C28 O7 C37 115.7(5)
C28 O7 Na1 115.8(3)
C37 O7 Na1 109.4(3)
O1 C1 C10 123.6(4)
O1 C1 C2 119.5(4)
C10 C1 C2 116.8(4)
C3 C2 C1 122.7(4)
C3 C2 H2A 118.6
C1 C2 H2A 118.6
C2 C3 C4 121.3(4)
C2 C3 H3A 119.4
C4 C3 H3A 119.4
C5 C4 C3 121.6(4)
C5 C4 C9 120.5(4)
C3 C4 C9 117.9(4)
C6 C5 C4 121.8(4)
C6 C5 H5A 119.1
C4 C5 H5A 119.1
C5 C6 C7 119.1(4)
C5 C6 H6A 120.4
C7 C6 H6A 120.4
C8 C7 C6 121.1(4)
C8 C7 H7A 119.4
C6 C7 H7A 119.4
C7 C8 C9 122.0(4)
C7 C8 H8A 119.0
C9 C8 H8A 119.0
C10 C9 C8 124.3(4)
C10 C9 C4 120.3(4)
C8 C9 C4 115.4(4)
C1 C10 C9 121.0(4)
C1 C10 C11 115.5(4)
C9 C10 C11 123.0(4)
C27 C11 C12 110.4(3)
C27 C11 C10 119.3(3)
C12 C11 C10 110.4(3)
C27 C11 H11A 105.2
C12 C11 H11A 105.2
C10 C11 H11A 105.2
C17 C12 C13 117.3(4)
C17 C12 C11 122.1(4)
C13 C12 C11 120.6(4)
C12 C13 C14 122.3(5)
C12 C13 H13A 118.9
C14 C13 H13A 118.9
C15 C14 C13 118.5(5)
C15 C14 H14A 120.7
C13 C14 H14A 120.7
C14 C15 C16 121.2(5)
C14 C15 H15A 119.4
C16 C15 H15A 119.4
C17 C16 C15 117.8(5)
C17 C16 H16A 121.1
C15 C16 H16A 121.1
C12 C17 C16 122.8(4)
C12 C17 O2 122.3(4)
C16 C17 O2 114.9(4)
C18 O2 C17 117.4(3)
C27 C18 O2 123.8(4)
C27 C18 C19 122.2(4)
O2 C18 C19 114.0(4)
C20 C19 C18 120.3(4)
C20 C19 H19A 119.9
C18 C19 H19A 119.9
C19 C20 C21 120.5(5)
C19 C20 H20A 119.7
C21 C20 H20A 119.7
C20 C21 C22 120.8(5)
C20 C21 C26 119.5(4)
C22 C21 C26 119.6(4)
C23 C22 C21 121.1(5)
C23 C22 H22A 119.5
C21 C22 H22A 119.5
C22 C23 C24 119.8(5)
C22 C23 H23A 120.1
C24 C23 H23A 120.1
C25 C24 C23 121.5(5)
C25 C24 H24A 119.3
C23 C24 H24A 119.3
C24 C25 C26 120.8(5)
C24 C25 H25A 119.6
C26 C25 H25A 119.6
C25 C26 C27 123.4(4)
C25 C26 C21 117.2(4)
C27 C26 C21 119.4(4)
C18 C27 C26 118.1(4)
C18 C27 C11 120.8(4)
C26 C27 C11 120.9(4)
O7 C28 C29 109.4(5)
O7 C28 H28A 109.8
C29 C28 H28A 109.8
O7 C28 H28B 109.8
C29 C28 H28B 109.8
H28A C28 H28B 108.3
O3' C29 C28 102.2(5)
O3 C29 C28 121.4(10)
O3 C29 H29A 107.0
C28 C29 H29A 107.0
O3 C29 H29B 107.0
C28 C29 H29B 107.0
H29A C29 H29B 106.7
O3 C30 C31 120.3(9)
O3' C30 C31 107.6(6)
O3 C30 H30A 107.3
C31 C30 H30A 107.3
O3 C30 H30B 107.3
C31 C30 H30B 107.3
H30A C30 H30B 106.9
O4' C31 C30 110.4(14)
O4 C31 C30 117.8(11)
O4 C31 H31A 107.9
C30 C31 H31A 107.9
O4 C31 H31B 107.9
C30 C31 H31B 107.9
H31A C31 H31B 107.2
O4 C32 C33 118.6(13)
C33 C32 O4' 101(2)
O4 C32 H32A 107.7
C33 C32 H32A 107.7
O4 C32 H32B 107.7
C33 C32 H32B 107.7
H32A C32 H32B 107.1
O5 C33 C32 113.5(6)
O5 C33 H33A 108.9
C32 C33 H33A 108.9
O5 C33 H33B 108.9
C32 C33 H33B 108.9
H33A C33 H33B 107.7
O5 C34 C35 113.7(4)
O5 C34 H34A 108.8
C35 C34 H34A 108.8
O5 C34 H34B 108.8
C35 C34 H34B 108.8
H34A C34 H34B 107.7
O6 C35 C34 108.4(5)
O6 C35 H35A 110.0
C34 C35 H35A 110.0
O6 C35 H35B 110.0
C34 C35 H35B 110.0
H35A C35 H35B 108.4
O6 C36 C37 107.9(5)
O6 C36 H36A 110.1
C37 C36 H36A 110.1
O6 C36 H36B 110.1
C37 C36 H36B 110.1
H36A C36 H36B 108.4
O7 C37 C36 112.2(5)
O7 C37 H37A 109.2
C36 C37 H37A 109.2
O7 C37 H37B 109.2
C36 C37 H37B 109.2
H37A C37 H37B 107.9

loop_
_geom_bond_atom_site_label_1
_geom_bond_atom_site_label_2
_geom_bond_distance
Na1 O1 2.202(3)
Na1 O6 2.411(4)
Na1 O4' 2.44(2)
Na1 O7 2.483(4)
Na1 O3 2.486(18)
Na1 O3' 2.506(10)
Na1 O4 2.56(2)
Na1 O5 2.563(4)
O1 C1 1.294(5)
O3 C30 1.396(16)
O3 C29 1.433(17)
O3' C30 1.423(9)
O3' C29 1.427(9)
O5 C33 1.364(7)
O5 C34 1.398(7)
O4 C32 1.37(2)
O4 C31 1.40(2)
O4' C31 1.24(2)
O4' C32 1.53(4)
O6 C35 1.391(6)
O6 C36 1.441(7)
O7 C28 1.379(6)
O7 C37 1.420(6)
C1 C10 1.412(6)
C1 C2 1.450(6)
C2 C3 1.353(6)
C2 H2A 0.9300
C3 C4 1.414(6)
C3 H3A 0.9300
C4 C5 1.406(6)
C4 C9 1.446(6)
C5 C6 1.358(6)
C5 H5A 0.9300
C6 C7 1.401(7)
C6 H6A 0.9300
C7 C8 1.376(6)
C7 H7A 0.9300
C8 C9 1.427(6)
C8 H8A 0.9300
C9 C10 1.414(6)
C10 C11 1.539(5)
C11 C27 1.521(6)
C11 C12 1.524(6)
C11 H11A 0.9800
C12 C17 1.366(6)
C12 C13 1.382(6)
C13 C14 1.384(7)
C13 H13A 0.9300
C14 C15 1.369(7)
C14 H14A 0.9300
C15 C16 1.392(7)
C15 H15A 0.9300
C16 C17 1.384(6)
C16 H16A 0.9300
C17 O2 1.395(5)
O2 C18 1.380(5)
C18 C27 1.371(6)
C18 C19 1.418(6)
C19 C20 1.353(7)
C19 H19A 0.9300
C20 C21 1.398(7)
C20 H20A 0.9300
C21 C22 1.411(7)
C21 C26 1.443(6)
C22 C23 1.352(7)
C22 H22A 0.9300
C23 C24 1.392(7)
C23 H23A 0.9300
C24 C25 1.376(6)
C24 H24A 0.9300
C25 C26 1.407(6)
C25 H25A 0.9300
C26 C27 1.424(6)
C28 C29 1.485(8)
C28 H28A 0.9700
C28 H28B 0.9700
C29 H29A 0.9700
C29 H29B 0.9700
C30 C31 1.473(10)
C30 H30A 0.9700
C30 H30B 0.9700
C31 H31A 0.9700
C31 H31B 0.9700
C32 C33 1.472(9)
C32 H32A 0.9700
C32 H32B 0.9700
C33 H33A 0.9700
C33 H33B 0.9700
C34 C35 1.447(8)
C34 H34A 0.9700
C34 H34B 0.9700
C35 H35A 0.9700
C35 H35B 0.9700
C36 C37 1.463(8)
C36 H36A 0.9700
C36 H36B 0.9700
C37 H37A 0.9700
C37 H37B 0.9700

loop_
_geom_torsion_atom_site_label_1
_geom_torsion_atom_site_label_2
_geom_torsion_atom_site_label_3
_geom_torsion_atom_site_label_4
_geom_torsion
Na1 O1 C1 C10 -44.1(11)
Na1 O1 C1 C2 135.7(7)
O1 C1 C2 C3 -179.2(4)
C10 C1 C2 C3 0.5(6)
C1 C2 C3 C4 -0.3(7)
C2 C3 C4 C5 180.0(4)
C2 C3 C4 C9 0.5(6)
C3 C4 C5 C6 -179.1(4)
C9 C4 C5 C6 0.4(7)
C4 C5 C6 C7 0.2(7)
C5 C6 C7 C8 -0.5(7)
C6 C7 C8 C9 0.2(7)
C7 C8 C9 C10 -179.9(4)
C7 C8 C9 C4 0.5(6)
C5 C4 C9 C10 179.6(4)
C3 C4 C9 C10 -0.9(6)
C5 C4 C9 C8 -0.7(6)
C3 C4 C9 C8 178.8(4)
O1 C1 C10 C9 178.8(4)
C2 C1 C10 C9 -1.0(6)
O1 C1 C10 C11 6.1(6)
C2 C1 C10 C11 -173.6(4)
C8 C9 C10 C1 -178.5(4)
C4 C9 C10 C1 1.2(6)
C8 C9 C10 C11 -6.4(6)
C4 C9 C10 C11 173.3(4)
C1 C10 C11 C27 -126.7(4)
C9 C10 C11 C27 60.8(5)
C1 C10 C11 C12 103.8(4)
C9 C10 C11 C12 -68.7(5)
C27 C11 C12 C17 -13.2(6)
C10 C11 C12 C17 120.9(4)
C27 C11 C12 C13 167.6(4)
C10 C11 C12 C13 -58.4(5)
C17 C12 C13 C14 0.0(7)
C11 C12 C13 C14 179.3(4)
C12 C13 C14 C15 -1.1(8)
C13 C14 C15 C16 1.9(9)
C14 C15 C16 C17 -1.6(9)
C13 C12 C17 C16 0.3(7)
C11 C12 C17 C16 -179.0(4)
C13 C12 C17 O2 -179.4(4)
C11 C12 C17 O2 1.3(7)
C15 C16 C17 C12 0.5(8)
C15 C16 C17 O2 -179.8(5)
C12 C17 O2 C18 14.1(6)
C16 C17 O2 C18 -165.6(4)
C17 O2 C18 C27 -16.7(6)
C17 O2 C18 C19 162.8(4)
C27 C18 C19 C20 1.0(7)
O2 C18 C19 C20 -178.5(4)
C18 C19 C20 C21 -0.6(8)
C19 C20 C21 C22 177.4(5)
C19 C20 C21 C26 0.1(7)
C20 C21 C22 C23 -178.3(5)
C26 C21 C22 C23 -1.0(7)
C21 C22 C23 C24 -0.4(8)
C22 C23 C24 C25 1.7(8)
C23 C24 C25 C26 -1.7(8)
C24 C25 C26 C27 178.6(4)
C24 C25 C26 C21 0.3(7)
C20 C21 C26 C25 178.4(4)
C22 C21 C26 C25 1.0(6)
C20 C21 C26 C27 0.0(7)
C22 C21 C26 C27 -177.3(4)
O2 C18 C27 C26 178.6(4)
C19 C18 C27 C26 -0.9(7)
O2 C18 C27 C11 3.5(7)
C19 C18 C27 C11 -175.9(4)
C25 C26 C27 C18 -177.9(4)
C21 C26 C27 C18 0.4(6)
C25 C26 C27 C11 -2.9(7)
C21 C26 C27 C11 175.4(4)
C12 C11 C27 C18 10.8(5)
C10 C11 C27 C18 -118.7(4)
C12 C11 C27 C26 -164.1(4)
C10 C11 C27 C26 66.5(5)
C37 O7 C28 C29 171.2(5)
Na1 O7 C28 C29 41.2(6)
C30 O3' C29 O3 58.3(10)
Na1 O3' C29 O3 -68.9(15)
C30 O3' C29 C28 -174.9(10)
Na1 O3' C29 C28 57.9(9)
C30 O3 C29 O3' -61.1(17)
Na1 O3 C29 O3' 71(2)
C30 O3 C29 C28 -127.6(16)
Na1 O3 C29 C28 5(2)
O7 C28 C29 O3' -64.7(9)
O7 C28 C29 O3 -30.3(17)
C29 O3 C30 O3' 60.1(17)
Na1 O3 C30 O3' -71(2)
C29 O3 C30 C31 139.4(15)
Na1 O3 C30 C31 8(2)
C29 O3' C30 O3 -59.7(10)
Na1 O3' C30 O3 67.0(16)
C29 O3' C30 C31 -176.8(9)
Na1 O3' C30 C31 -50.1(10)
C32 O4' C31 O4 60(4)
Na1 O4' C31 O4 -95(10)
C32 O4' C31 C30 172(5)
Na1 O4' C31 C30 17(8)
C32 O4 C31 O4' -78(4)
Na1 O4 C31 O4' 55(4)
C32 O4 C31 C30 -158.0(17)
Na1 O4 C31 C30 -25.5(18)
O3 C30 C31 O4' -16(5)
O3' C30 C31 O4' 23(5)
O3 C30 C31 O4 12(2)
O3' C30 C31 O4 51.3(18)
C31 O4 C32 C33 109(2)
Na1 O4 C32 C33 -24(2)
C31 O4 C32 O4' 61(3)
Na1 O4 C32 O4' -72(4)
C31 O4' C32 O4 -76(6)
Na1 O4' C32 O4 83(6)
C31 O4' C32 C33 146(6)
Na1 O4' C32 C33 -55(4)
C34 O5 C33 C32 -172.4(5)
Na1 O5 C33 C32 -44.0(7)
O4 C32 C33 O5 48.2(15)
O4' C32 C33 O5 66(3)
C33 O5 C34 C35 91.8(6)
Na1 O5 C34 C35 -36.5(6)
C36 O6 C35 C34 178.7(5)
Na1 O6 C35 C34 -47.2(6)
O5 C34 C35 O6 55.6(7)
C35 O6 C36 C37 173.9(5)
Na1 O6 C36 C37 39.2(6)
C28 O7 C37 C36 -85.6(6)
Na1 O7 C37 C36 47.3(6)
O6 C36 C37 O7 -58.3(7)
